data_7039530
loop_
_publ_author_name
'Alvari\~no, Cristina'
'Platas-Iglesias, Carlos'
'Blanco, V\'ictor'
'Garc\'ia, Marcos D'
'Peinador, Carlos'
'Quintela, Jos\'e M'

_publ_section_title
;
 Stimuli-responsive metal-directed self-assembly of a ring-in-ring
 complex.
;
_journal_issue 29
_journal_name_full 'Dalton transactions (Cambridge, England : 2003)'
_journal_page_first 11611
_journal_page_last 11615
_journal_paper_doi 10.1039/c6dt01835a
_journal_volume 45
_journal_year 2016
_chemical_formula_sum 'C68 H72 F36 N14 O2 P6 Pt2'
_chemical_formula_weight 2377.39
_space_group_crystal_system triclinic
_space_group_IT_number 2
_space_group_name_Hall '-P 1'
_space_group_name_H-M_alt 'P -1'
_symmetry_space_group_name_Hall '-P 1'
_symmetry_space_group_name_H-M 'P -1'
_atom_sites_solution_hydrogens geom
_audit_creation_method SHELXL-2014/7
_audit_update_record
;
2016-03-22 deposited with the CCDC.
2016-06-03 downloaded from the CCDC.
;
_cell_angle_alpha 95.668(12)
_cell_angle_beta 93.889(13)
_cell_angle_gamma 104.959(13)
_cell_formula_units_Z 1
_cell_length_a 9.3083(17)
_cell_length_b 9.9603(16)
_cell_length_c 25.244(4)
_cell_measurement_reflns_used 200
_cell_measurement_temperature 100(2)
_cell_measurement_theta_max 25.795
_cell_measurement_theta_min 4.685
_cell_volume 2239.5(7)
_computing_structure_refinement 'SHELXL-2014/7 (Sheldrick, 2014)'
_computing_structure_solution 'SHELXT-2014/7 (Sheldrick, 2014)'
_diffrn_ambient_temperature 100(2)
_diffrn_measured_fraction_theta_full 1.000
_diffrn_measured_fraction_theta_max 0.997
_diffrn_measurement_device_type 'Bruker Kappa APEXII CCD'
_diffrn_measurement_method 'omega and phi scans'
_diffrn_radiation_type MoK\a
_diffrn_radiation_wavelength 0.71073
_diffrn_reflns_av_R_equivalents 0.0386
_diffrn_reflns_av_unetI/netI 0.0442
_diffrn_reflns_Laue_measured_fraction_full 1.000
_diffrn_reflns_Laue_measured_fraction_max 0.997
_diffrn_reflns_limit_h_max 11
_diffrn_reflns_limit_h_min -11
_diffrn_reflns_limit_k_max 12
_diffrn_reflns_limit_k_min -12
_diffrn_reflns_limit_l_max 31
_diffrn_reflns_limit_l_min -31
_diffrn_reflns_number 34134
_diffrn_reflns_point_group_measured_fraction_full 1.000
_diffrn_reflns_point_group_measured_fraction_max 0.997
_diffrn_reflns_theta_full 25.242
_diffrn_reflns_theta_max 26.371
_diffrn_reflns_theta_min 0.814
_diffrn_source 'fine-focus sealed tube'
_exptl_absorpt_coefficient_mu 3.353
_exptl_absorpt_correction_T_max 1.0
_exptl_absorpt_correction_T_min 0.6973
_exptl_absorpt_correction_type multi-scan
_exptl_crystal_colour red
_exptl_crystal_density_diffrn 1.763
_exptl_crystal_description plate
_exptl_crystal_F_000 1164
_exptl_crystal_size_max 0.210
_exptl_crystal_size_mid 0.190
_exptl_crystal_size_min 0.020
_refine_diff_density_max 2.124
_refine_diff_density_min -0.856
_refine_diff_density_rms 0.155
_refine_ls_extinction_method none
_refine_ls_goodness_of_fit_ref 1.089
_refine_ls_hydrogen_treatment constr
_refine_ls_matrix_type full
_refine_ls_number_parameters 652
_refine_ls_number_reflns 9143
_refine_ls_number_restraints 69
_refine_ls_restrained_S_all 1.098
_refine_ls_R_factor_all 0.0423
_refine_ls_R_factor_gt 0.0351
_refine_ls_shift/su_max 0.003
_refine_ls_shift/su_mean 0.000
_refine_ls_structure_factor_coef Fsqd
_refine_ls_weighting_details 'w=1/[\s^2^(Fo^2^)+(0.0495P)^2^+5.1218P] where P=(Fo^2^+2Fc^2^)/3'
_refine_ls_weighting_scheme calc
_refine_ls_wR_factor_gt 0.0888
_refine_ls_wR_factor_ref 0.0953
_reflns_Friedel_coverage 0.000
_reflns_number_gt 8222
_reflns_number_total 9143
_reflns_threshold_expression 'I > 2\s(I)'
_cod_data_source_file c6dt01835a2.cif
_cod_data_source_block shelx
_cod_depositor_comments 'Adding full bibliography for 7039530.cif.'
_cod_database_code 7039530
_shelx_shelxl_version_number 2014/7
_shelx_space_group_comment
;
The symmetry employed for this shelxl refinement is uniquely defined
by the following loop, which should always be used as a source of
symmetry information in preference to the above space-group names.
They are only intended as comments.
;
_shelx_estimated_absorpt_t_min 0.539
_shelx_estimated_absorpt_t_max 0.936

loop_
_space_group_symop_operation_xyz
'x, y, z'
'-x, -y, -z'

loop_
_atom_site_label
_atom_site_type_symbol
_atom_site_fract_x
_atom_site_fract_y
_atom_site_fract_z
_atom_site_U_iso_or_equiv
_atom_site_adp_type
_atom_site_occupancy
_atom_site_site_symmetry_order
_atom_site_calc_flag
_atom_site_refinement_flags_posn
_atom_site_refinement_flags_adp
_atom_site_refinement_flags_occupancy
_atom_site_disorder_assembly
_atom_site_disorder_group
C1 C 0.6766(6) 0.5909(5) 0.7740(2) 0.0234(11) Uani 1 1 d . . . . .
H1 H 0.7346 0.5279 0.7812 0.028 Uiso 1 1 calc R U . . .
C2 C 0.5843(5) 0.5648(5) 0.72678(19) 0.0210(10) Uani 1 1 d . . . . .
H2 H 0.5792 0.4844 0.7023 0.025 Uiso 1 1 calc R U . . .
C3 C 0.4988(5) 0.6559(5) 0.71488(19) 0.0197(10) Uani 1 1 d . . . . .
C4 C 0.5085(6) 0.7695(5) 0.7534(2) 0.0236(11) Uani 1 1 d . . . . .
H4 H 0.4498 0.8327 0.7475 0.028 Uiso 1 1 calc R U . . .
C5 C 0.6026(6) 0.7907(5) 0.7999(2) 0.0239(11) Uani 1 1 d . . . . .
H5 H 0.6078 0.8692 0.8254 0.029 Uiso 1 1 calc R U . . .
C6 C 0.4084(5) 0.6385(5) 0.66272(19) 0.0204(10) Uani 1 1 d . . . . .
C7 C 0.4507(6) 0.5731(5) 0.6174(2) 0.0245(11) Uani 1 1 d . . . . .
H7 H 0.5319 0.5321 0.6206 0.029 Uiso 1 1 calc R U . . .
C8 C 0.3753(6) 0.5675(5) 0.5677(2) 0.0255(11) Uani 1 1 d . . . . .
H8 H 0.4048 0.5218 0.5371 0.031 Uiso 1 1 calc R U . . .
C9 C 0.2573(6) 0.6278(5) 0.56187(19) 0.0236(11) Uani 1 1 d . . . . .
C10 C 0.2116(6) 0.6883(5) 0.60746(19) 0.0231(10) Uani 1 1 d . . . . .
H10 H 0.1291 0.7276 0.6043 0.028 Uiso 1 1 calc R U . . .
C11 C 0.2842(6) 0.6922(5) 0.65725(19) 0.0228(10) Uani 1 1 d . . . . .
H11 H 0.2496 0.7317 0.6881 0.027 Uiso 1 1 calc R U . . .
C12 C 0.1149(6) 0.5439(5) 0.4154(2) 0.0247(11) Uani 1 1 d . . . . .
H12 H 0.1129 0.4756 0.3861 0.030 Uiso 1 1 calc R U . . .
C13 C 0.1810(6) 0.5331(5) 0.4643(2) 0.0254(11) Uani 1 1 d . . . . .
H13 H 0.2237 0.4575 0.4687 0.031 Uiso 1 1 calc R U . . .
C14 C 0.1858(6) 0.6339(5) 0.50830(19) 0.0237(11) Uani 1 1 d . . . . .
C15 C 0.1204(6) 0.7418(5) 0.4988(2) 0.0287(12) Uani 1 1 d . . . . .
H15 H 0.1207 0.8120 0.5273 0.034 Uiso 1 1 calc R U . . .
C16 C 0.0558(6) 0.7475(5) 0.4491(2) 0.0276(12) Uani 1 1 d . . . . .
H16 H 0.0121 0.8219 0.4435 0.033 Uiso 1 1 calc R U . . .
C17 C -0.0171(6) 0.6603(5) 0.35575(19) 0.0231(11) Uani 1 1 d . . . . .
C18 C 0.0521(6) 0.6352(6) 0.3108(2) 0.0280(11) Uani 1 1 d . . . . .
H18 H 0.1429 0.6084 0.3136 0.034 Uiso 1 1 calc R U . . .
C19 C -0.0127(6) 0.6496(6) 0.2612(2) 0.0319(12) Uani 1 1 d . . . . .
H19 H 0.0343 0.6324 0.2299 0.038 Uiso 1 1 calc R U . . .
C20 C -0.1459(6) 0.6889(5) 0.2568(2) 0.0255(11) Uani 1 1 d . . . . .
C21 C -0.2142(6) 0.7113(5) 0.3030(2) 0.0256(11) Uani 1 1 d . . . . .
H21 H -0.3058 0.7368 0.3005 0.031 Uiso 1 1 calc R U . . .
C22 C -0.1502(6) 0.6969(5) 0.3527(2) 0.0258(11) Uani 1 1 d . . . . .
H22 H -0.1974 0.7120 0.3841 0.031 Uiso 1 1 calc R U . . .
C23 C -0.2117(6) 0.7094(6) 0.2026(2) 0.0300(12) Uani 1 1 d . . . . .
H23A H -0.3157 0.7148 0.2053 0.036 Uiso 1 1 calc R U . . .
H23B H -0.2145 0.6273 0.1766 0.036 Uiso 1 1 calc R U . . .
C24 C 0.0397(6) 0.9578(5) 0.12164(18) 0.0201(10) Uani 1 1 d . . . . .
H24 H 0.0945 0.9517 0.0915 0.024 Uiso 1 1 calc R U . . .
C25 C -0.0446(6) 0.8361(5) 0.13835(19) 0.0235(11) Uani 1 1 d . . . . .
H25 H -0.0482 0.7481 0.1192 0.028 Uiso 1 1 calc R U . . .
C26 C -0.1229(5) 0.8410(5) 0.18219(19) 0.0224(10) Uani 1 1 d . . . . .
C27 C -0.1160(7) 0.9721(6) 0.2078(2) 0.0354(13) Uani 1 1 d . . . . .
H27 H -0.1696 0.9806 0.2381 0.043 Uiso 1 1 calc R U . . .
C28 C -0.0319(6) 1.0903(6) 0.1895(2) 0.0318(12) Uani 1 1 d . . . . .
H28 H -0.0287 1.1794 0.2076 0.038 Uiso 1 1 calc R U . . .
C29 C 0.8152(6) 0.5219(6) 0.9455(2) 0.0319(12) Uani 1 1 d . . . . .
H29A H 0.7581 0.4528 0.9672 0.038 Uiso 1 1 calc R U . . .
H29B H 0.8853 0.4793 0.9265 0.038 Uiso 1 1 calc R U . . .
C30 C 0.8985(6) 0.6500(5) 0.9803(2) 0.0281(12) Uani 1 1 d . . . . .
H30A H 0.9792 0.6299 1.0031 0.034 Uiso 1 1 calc R U . . .
H30B H 0.8305 0.6829 1.0038 0.034 Uiso 1 1 calc R U . . .
C31 C 0.5833(7) 0.9026(7) 1.0583(3) 0.0450(16) Uani 1 1 d . . . . .
H31A H 0.6105 0.8617 1.0900 0.068 Uiso 1 1 calc R U . . .
H31B H 0.4995 0.8351 1.0365 0.068 Uiso 1 1 calc R U . . .
H31C H 0.5540 0.9880 1.0695 0.068 Uiso 1 1 calc R U . . .
C32 C 0.7105(6) 0.9365(5) 1.0271(2) 0.0268(11) Uani 1 1 d . . . . .
C33 C 0.4687(16) 1.0372(9) 0.6457(5) 0.143(6) Uani 1 1 d . . . . .
H33A H 0.3628 1.0288 0.6496 0.215 Uiso 1 1 calc R U . . .
H33B H 0.5167 1.0178 0.6788 0.215 Uiso 1 1 calc R U . . .
H33C H 0.4778 0.9698 0.6159 0.215 Uiso 1 1 calc R U . . .
C34 C 0.5408(7) 1.1778(7) 0.6351(3) 0.0417(15) Uani 1 1 d . . . . .
N1 N 0.0456(4) 1.0836(4) 0.14700(15) 0.0182(8) Uani 1 1 d . . . . .
N2 N 0.0529(5) 0.6496(4) 0.40791(16) 0.0240(9) Uani 1 1 d . . . . .
N3 N 0.6867(4) 0.7035(4) 0.81027(16) 0.0210(9) Uani 1 1 d . . . . .
N4 N 0.7105(4) 0.5627(4) 0.90592(16) 0.0210(9) Uani 1 1 d . . . . .
H4A H 0.6315 0.5796 0.9222 0.025 Uiso 1 1 calc R U . . .
H4B H 0.6752 0.4924 0.8786 0.025 Uiso 1 1 calc R U . . .
N5 N 0.9639(4) 0.7611(4) 0.94619(16) 0.0219(9) Uani 1 1 d . . . . .
H5A H 1.0557 0.7541 0.9381 0.026 Uiso 1 1 calc R U . . .
H5B H 0.9749 0.8472 0.9645 0.026 Uiso 1 1 calc R U . . .
N6 N 0.8121(5) 0.9632(5) 1.00358(19) 0.0310(10) Uani 1 1 d . . . . .
N7 N 0.5932(6) 1.2870(5) 0.6273(2) 0.0389(12) Uani 1 1 d . . . . .
F1 F 0.5944(4) 0.2662(3) 0.76328(13) 0.0434(9) Uani 1 1 d . . . . .
F2 F 0.4821(4) 0.0736(3) 0.80053(14) 0.0392(8) Uani 1 1 d . . . . .
F3 F 0.7249(4) 0.1115(3) 0.78263(13) 0.0366(8) Uani 1 1 d . . . . .
F4 F 0.6669(4) 0.1320(3) 0.86805(13) 0.0357(8) Uani 1 1 d . . . . .
F5 F 0.7791(3) 0.3264(3) 0.83156(13) 0.0326(7) Uani 1 1 d . . . . .
F6 F 0.5383(3) 0.2878(3) 0.84902(13) 0.0321(7) Uani 1 1 d . . . . .
F7 F 0.2462(4) 0.7378(5) 0.88401(15) 0.0561(11) Uani 1 1 d . . . . .
F8 F 0.1862(5) 0.5289(4) 0.9153(2) 0.0721(14) Uani 1 1 d . . . . .
F9 F 0.3894(4) 0.5867(4) 0.86831(14) 0.0456(9) Uani 1 1 d . . . . .
F10 F 0.4199(5) 0.5783(5) 0.95761(18) 0.0770(15) Uani 1 1 d . . . . .
F11 F 0.4778(4) 0.7815(4) 0.92499(16) 0.0559(11) Uani 1 1 d . . . . .
F12 F 0.2748(4) 0.7238(4) 0.97137(14) 0.0419(8) Uani 1 1 d . . . . .
F13A F 0.5362(10) 0.8038(9) 0.5005(3) 0.067(2) Uani 0.590(3) 1 d . . P A 1
F14A F 0.7273(9) 0.9391(8) 0.4655(3) 0.070(2) Uani 0.590(3) 1 d . . P A 1
F15A F 0.7387(8) 0.7356(7) 0.4793(3) 0.061(2) Uani 0.590(3) 1 d . . P A 1
F16A F 0.7016(8) 0.7754(7) 0.5656(2) 0.0585(19) Uani 0.590(3) 1 d . . P A 1
F17A F 0.8868(7) 0.9214(6) 0.5312(3) 0.059(2) Uani 0.590(3) 1 d . . P A 1
F18A F 0.6880(8) 0.9943(7) 0.5516(3) 0.0528(17) Uani 0.590(3) 1 d . . P A 1
F13B F 0.7160(9) 0.7981(10) 0.6338(4) 0.051(2) Uani 0.410(3) 1 d . U P A 2
F14B F 0.9131(11) 0.7952(9) 0.5886(3) 0.049(2) Uani 0.410(3) 1 d . U P A 2
F15B F 1.0616(9) 0.9484(9) 0.6530(4) 0.053(2) Uani 0.410(3) 1 d . U P A 2
F16B F 0.8582(10) 0.9977(9) 0.6139(4) 0.0505(19) Uani 0.410(3) 1 d . U P A 2
F17B F 0.8530(10) 0.9610(9) 0.6874(4) 0.0428(16) Uani 0.410(3) 1 d . U P A 2
F18B F 0.9192(12) 0.7359(9) 0.6768(4) 0.0251(16) Uani 0.410(3) 1 d . U P A 2
Pt1 Pt 0.82730(2) 0.73880(2) 0.87742(2) 0.01537(7) Uani 1 1 d . . . . .
P1 P 0.63145(16) 0.19824(13) 0.81547(6) 0.0256(3) Uani 1 1 d . . . . .
P2 P 0.33163(16) 0.65462(15) 0.91922(6) 0.0292(3) Uani 1 1 d . . . . .
P3A P 0.7093(3) 0.8629(3) 0.51463(12) 0.0394(7) Uani 0.590(3) 1 d . . P A 1
P3B P 0.8880(4) 0.8738(4) 0.64438(16) 0.0299(9) Uani 0.410(3) 1 d . U P A 2
O1A O 0.9005(15) 0.810(2) 0.6783(4) 0.158(10) Uani 0.590(3) 1 d . U P A 1
O1B O 0.569(2) 0.900(2) 0.5222(9) 0.098(6) Uani 0.410(3) 1 d . . P A 2

loop_
_atom_site_aniso_label
_atom_site_aniso_U_11
_atom_site_aniso_U_22
_atom_site_aniso_U_33
_atom_site_aniso_U_23
_atom_site_aniso_U_13
_atom_site_aniso_U_12
C1 0.027(3) 0.017(2) 0.027(3) 0.000(2) -0.001(2) 0.009(2)
C2 0.027(3) 0.016(2) 0.017(2) 0.0004(18) -0.003(2) 0.004(2)
C3 0.021(2) 0.017(2) 0.018(2) 0.0025(18) -0.0030(19) -0.0002(19)
C4 0.027(3) 0.016(2) 0.028(3) 0.001(2) -0.006(2) 0.009(2)
C5 0.030(3) 0.016(2) 0.027(3) -0.0010(19) -0.003(2) 0.011(2)
C6 0.023(3) 0.015(2) 0.019(2) 0.0038(18) -0.002(2) -0.0004(19)
C7 0.029(3) 0.026(3) 0.021(2) 0.007(2) 0.000(2) 0.011(2)
C8 0.032(3) 0.027(3) 0.018(2) 0.004(2) 0.004(2) 0.009(2)
C9 0.029(3) 0.016(2) 0.021(2) 0.0021(19) -0.004(2) -0.002(2)
C10 0.025(3) 0.024(3) 0.021(2) 0.003(2) -0.002(2) 0.008(2)
C11 0.026(3) 0.022(2) 0.019(2) 0.0006(19) -0.002(2) 0.005(2)
C12 0.031(3) 0.024(3) 0.019(2) 0.004(2) 0.002(2) 0.007(2)
C13 0.032(3) 0.025(3) 0.021(3) 0.005(2) 0.000(2) 0.010(2)
C14 0.026(3) 0.022(3) 0.021(2) 0.005(2) -0.001(2) 0.003(2)
C15 0.041(3) 0.020(3) 0.023(3) 0.001(2) -0.006(2) 0.008(2)
C16 0.038(3) 0.016(2) 0.027(3) 0.003(2) -0.005(2) 0.006(2)
C17 0.029(3) 0.020(2) 0.017(2) 0.0076(19) -0.003(2) -0.002(2)
C18 0.026(3) 0.036(3) 0.021(3) 0.009(2) 0.000(2) 0.007(2)
C19 0.030(3) 0.044(3) 0.019(3) 0.005(2) 0.002(2) 0.004(3)
C20 0.026(3) 0.024(3) 0.020(2) 0.008(2) -0.006(2) -0.004(2)
C21 0.026(3) 0.023(3) 0.026(3) 0.006(2) -0.002(2) 0.003(2)
C22 0.034(3) 0.023(3) 0.019(2) 0.005(2) 0.001(2) 0.005(2)
C23 0.029(3) 0.033(3) 0.023(3) 0.011(2) -0.004(2) -0.003(2)
C24 0.028(3) 0.017(2) 0.015(2) 0.0010(18) 0.0005(19) 0.007(2)
C25 0.030(3) 0.020(2) 0.020(2) 0.0011(19) -0.003(2) 0.008(2)
C26 0.018(2) 0.025(3) 0.020(2) 0.004(2) -0.0070(19) 0.000(2)
C27 0.039(3) 0.038(3) 0.026(3) 0.001(2) 0.014(2) 0.002(3)
C28 0.037(3) 0.025(3) 0.028(3) -0.004(2) 0.009(2) 0.000(2)
C29 0.037(3) 0.032(3) 0.029(3) 0.011(2) 0.000(2) 0.012(3)
C30 0.027(3) 0.030(3) 0.029(3) 0.012(2) -0.004(2) 0.009(2)
C31 0.039(4) 0.048(4) 0.044(4) -0.001(3) 0.018(3) 0.001(3)
C32 0.028(3) 0.022(3) 0.029(3) -0.003(2) 0.001(2) 0.006(2)
C33 0.217(14) 0.029(4) 0.201(13) 0.024(6) 0.166(12) 0.023(6)
C34 0.038(3) 0.038(4) 0.055(4) 0.006(3) 0.019(3) 0.017(3)
N1 0.017(2) 0.019(2) 0.0176(19) 0.0023(16) -0.0037(16) 0.0059(16)
N2 0.033(2) 0.021(2) 0.014(2) 0.0034(16) -0.0041(17) 0.0022(18)
N3 0.019(2) 0.020(2) 0.024(2) 0.0049(17) -0.0045(17) 0.0056(17)
N4 0.019(2) 0.019(2) 0.026(2) 0.0033(17) 0.0011(17) 0.0061(17)
N5 0.018(2) 0.023(2) 0.027(2) 0.0041(17) -0.0035(17) 0.0105(17)
N6 0.024(2) 0.029(2) 0.038(3) -0.004(2) 0.006(2) 0.0059(19)
N7 0.046(3) 0.033(3) 0.035(3) 0.000(2) -0.005(2) 0.010(2)
F1 0.066(2) 0.0308(18) 0.0341(19) 0.0073(14) -0.0049(17) 0.0149(17)
F2 0.0324(18) 0.0218(16) 0.060(2) -0.0029(15) 0.0015(16) 0.0046(14)
F3 0.047(2) 0.0263(17) 0.0414(19) 0.0015(14) 0.0180(16) 0.0154(15)
F4 0.0409(19) 0.0383(18) 0.0371(18) 0.0160(15) 0.0105(15) 0.0212(15)
F5 0.0297(17) 0.0267(16) 0.0406(18) 0.0013(14) 0.0082(14) 0.0057(13)
F6 0.0272(16) 0.0247(16) 0.0452(19) -0.0026(14) 0.0013(14) 0.0117(13)
F7 0.052(2) 0.088(3) 0.047(2) 0.030(2) 0.0100(18) 0.041(2)
F8 0.059(3) 0.045(2) 0.097(4) -0.009(2) 0.043(3) -0.014(2)
F9 0.0361(19) 0.045(2) 0.050(2) -0.0101(17) 0.0167(16) 0.0031(16)
F10 0.084(3) 0.121(4) 0.072(3) 0.051(3) 0.039(3) 0.086(3)
F11 0.037(2) 0.061(3) 0.056(2) -0.0119(19) 0.0115(18) -0.0059(18)
F12 0.041(2) 0.055(2) 0.0401(19) 0.0101(16) 0.0131(16) 0.0279(17)
F13A 0.068(5) 0.059(5) 0.061(5) 0.017(4) -0.011(4) -0.007(4)
F14A 0.087(6) 0.062(5) 0.032(4) -0.001(3) -0.004(3) -0.029(4)
F15A 0.070(5) 0.048(4) 0.050(4) -0.015(3) 0.010(4) -0.002(3)
F16A 0.069(5) 0.054(4) 0.038(4) 0.014(3) -0.006(3) -0.009(3)
F17A 0.046(4) 0.033(3) 0.094(6) -0.013(3) 0.021(4) 0.006(3)
F18A 0.058(4) 0.052(4) 0.050(4) -0.006(3) 0.019(3) 0.018(3)
F13B 0.028(3) 0.054(4) 0.065(5) 0.021(3) -0.009(3) -0.004(3)
F14B 0.078(5) 0.048(5) 0.031(3) 0.001(3) 0.003(3) 0.036(4)
F15B 0.026(2) 0.043(4) 0.084(6) 0.001(4) 0.014(3) -0.002(3)
F16B 0.055(5) 0.031(3) 0.074(4) 0.017(3) 0.022(4) 0.020(3)
F17B 0.041(2) 0.038(2) 0.053(2) -0.0080(16) 0.0106(17) 0.0205(18)
F18B 0.027(2) 0.022(2) 0.027(2) -0.0042(15) 0.0062(17) 0.0113(17)
Pt1 0.01527(10) 0.01413(10) 0.01676(10) 0.00131(6) -0.00163(7) 0.00504(7)
P1 0.0290(7) 0.0186(6) 0.0310(7) 0.0028(5) 0.0040(6) 0.0094(6)
P2 0.0258(7) 0.0293(7) 0.0372(8) 0.0089(6) 0.0099(6) 0.0122(6)
P3A 0.0445(16) 0.0239(13) 0.0448(16) -0.0008(11) 0.0197(13) -0.0016(11)
P3B 0.0223(16) 0.0238(17) 0.042(2) -0.0042(13) 0.0042(15) 0.0067(13)
O1A 0.073(9) 0.29(2) 0.029(5) 0.070(11) -0.025(6) -0.104(13)
O1B 0.069(12) 0.092(14) 0.141(18) 0.047(13) -0.001(12) 0.028(11)

loop_
_atom_type_symbol
_atom_type_description
_atom_type_scat_dispersion_real
_atom_type_scat_dispersion_imag
_atom_type_scat_source
C C 0.0033 0.0016 'International Tables Vol C Tables 4.2.6.8 and 6.1.1.4'
H H 0.0000 0.0000 'International Tables Vol C Tables 4.2.6.8 and 6.1.1.4'
N N 0.0061 0.0033 'International Tables Vol C Tables 4.2.6.8 and 6.1.1.4'
O O 0.0106 0.0060 'International Tables Vol C Tables 4.2.6.8 and 6.1.1.4'
F F 0.0171 0.0103 'International Tables Vol C Tables 4.2.6.8 and 6.1.1.4'
Pt Pt -1.7033 8.3905 'International Tables Vol C Tables 4.2.6.8 and 6.1.1.4'
P P 0.1023 0.0942 'International Tables Vol C Tables 4.2.6.8 and 6.1.1.4'

loop_
_geom_angle_atom_site_label_1
_geom_angle_atom_site_label_2
_geom_angle_atom_site_label_3
_geom_angle
_geom_angle_site_symmetry_1
_geom_angle_site_symmetry_3
N3 C1 C2 122.0(4) . .
N3 C1 H1 119.0 . .
C2 C1 H1 119.0 . .
C1 C2 C3 120.3(4) . .
C1 C2 H2 119.9 . .
C3 C2 H2 119.9 . .
C2 C3 C4 116.7(4) . .
C2 C3 C6 122.0(4) . .
C4 C3 C6 121.2(4) . .
C5 C4 C3 120.6(4) . .
C5 C4 H4 119.7 . .
C3 C4 H4 119.7 . .
N3 C5 C4 121.9(4) . .
N3 C5 H5 119.1 . .
C4 C5 H5 119.1 . .
C7 C6 C11 118.5(4) . .
C7 C6 C3 119.9(4) . .
C11 C6 C3 121.5(4) . .
C8 C7 C6 120.4(5) . .
C8 C7 H7 119.8 . .
C6 C7 H7 119.8 . .
C7 C8 C9 120.9(5) . .
C7 C8 H8 119.5 . .
C9 C8 H8 119.5 . .
C8 C9 C10 118.5(4) . .
C8 C9 C14 121.1(5) . .
C10 C9 C14 120.4(5) . .
C11 C10 C9 121.0(5) . .
C11 C10 H10 119.5 . .
C9 C10 H10 119.5 . .
C10 C11 C6 120.5(5) . .
C10 C11 H11 119.8 . .
C6 C11 H11 119.8 . .
N2 C12 C13 121.3(5) . .
N2 C12 H12 119.3 . .
C13 C12 H12 119.3 . .
C12 C13 C14 120.2(5) . .
C12 C13 H13 119.9 . .
C14 C13 H13 119.9 . .
C15 C14 C13 116.7(4) . .
C15 C14 C9 121.1(5) . .
C13 C14 C9 122.3(4) . .
C16 C15 C14 120.7(5) . .
C16 C15 H15 119.6 . .
C14 C15 H15 119.6 . .
N2 C16 C15 121.2(5) . .
N2 C16 H16 119.4 . .
C15 C16 H16 119.4 . .
C18 C17 C22 121.7(4) . .
C18 C17 N2 119.1(5) . .
C22 C17 N2 119.2(4) . .
C17 C18 C19 119.0(5) . .
C17 C18 H18 120.5 . .
C19 C18 H18 120.5 . .
C18 C19 C20 120.9(5) . .
C18 C19 H19 119.6 . .
C20 C19 H19 119.6 . .
C21 C20 C19 118.6(5) . .
C21 C20 C23 121.3(5) . .
C19 C20 C23 120.0(5) . .
C22 C21 C20 120.9(5) . .
C22 C21 H21 119.6 . .
C20 C21 H21 119.6 . .
C17 C22 C21 119.0(5) . .
C17 C22 H22 120.5 . .
C21 C22 H22 120.5 . .
C20 C23 C26 112.4(4) . .
C20 C23 H23A 109.1 . .
C26 C23 H23A 109.1 . .
C20 C23 H23B 109.1 . .
C26 C23 H23B 109.1 . .
H23A C23 H23B 107.9 . .
N1 C24 C25 121.4(4) . .
N1 C24 H24 119.3 . .
C25 C24 H24 119.3 . .
C26 C25 C24 120.8(5) . .
C26 C25 H25 119.6 . .
C24 C25 H25 119.6 . .
C25 C26 C27 117.0(5) . .
C25 C26 C23 122.0(5) . .
C27 C26 C23 121.0(5) . .
C28 C27 C26 120.2(5) . .
C28 C27 H27 119.9 . .
C26 C27 H27 119.9 . .
N1 C28 C27 122.1(5) . .
N1 C28 H28 119.0 . .
C27 C28 H28 119.0 . .
C30 C29 N4 107.6(4) . .
C30 C29 H29A 110.2 . .
N4 C29 H29A 110.2 . .
C30 C29 H29B 110.2 . .
N4 C29 H29B 110.2 . .
H29A C29 H29B 108.5 . .
C29 C30 N5 109.2(4) . .
C29 C30 H30A 109.8 . .
N5 C30 H30A 109.8 . .
C29 C30 H30B 109.8 . .
N5 C30 H30B 109.8 . .
H30A C30 H30B 108.3 . .
C32 C31 H31A 109.5 . .
C32 C31 H31B 109.5 . .
H31A C31 H31B 109.5 . .
C32 C31 H31C 109.5 . .
H31A C31 H31C 109.5 . .
H31B C31 H31C 109.5 . .
N6 C32 C31 178.6(6) . .
C34 C33 H33A 109.5 . .
C34 C33 H33B 109.5 . .
H33A C33 H33B 109.5 . .
C34 C33 H33C 109.5 . .
H33A C33 H33C 109.5 . .
H33B C33 H33C 109.5 . .
N7 C34 C33 178.2(8) . .
C24 N1 C28 118.5(4) . .
C24 N1 Pt1 120.9(3) . 2_676
C28 N1 Pt1 120.6(3) . 2_676
C16 N2 C12 119.9(4) . .
C16 N2 C17 119.1(4) . .
C12 N2 C17 121.0(4) . .
C5 N3 C1 118.5(4) . .
C5 N3 Pt1 121.4(3) . .
C1 N3 Pt1 120.2(3) . .
C29 N4 Pt1 107.6(3) . .
C29 N4 H4A 110.2 . .
Pt1 N4 H4A 110.2 . .
C29 N4 H4B 110.2 . .
Pt1 N4 H4B 110.2 . .
H4A N4 H4B 108.5 . .
C30 N5 Pt1 109.9(3) . .
C30 N5 H5A 109.7 . .
Pt1 N5 H5A 109.7 . .
C30 N5 H5B 109.7 . .
Pt1 N5 H5B 109.7 . .
H5A N5 H5B 108.2 . .
N3 Pt1 N1 90.89(16) . 2_676
N3 Pt1 N4 92.82(16) . .
N1 Pt1 N4 176.27(15) 2_676 .
N3 Pt1 N5 176.22(16) . .
N1 Pt1 N5 92.73(16) 2_676 .
N4 Pt1 N5 83.56(16) . .
F4 P1 F3 90.50(18) . .
F4 P1 F1 179.1(2) . .
F3 P1 F1 90.43(19) . .
F4 P1 F2 89.98(19) . .
F3 P1 F2 91.01(18) . .
F1 P1 F2 90.0(2) . .
F4 P1 F5 89.97(19) . .
F3 P1 F5 90.72(18) . .
F1 P1 F5 90.00(19) . .
F2 P1 F5 178.27(19) . .
F4 P1 F6 89.49(17) . .
F3 P1 F6 179.3(2) . .
F1 P1 F6 89.58(18) . .
F2 P1 F6 89.67(17) . .
F5 P1 F6 88.61(17) . .
F8 P2 F7 90.7(3) . .
F8 P2 F9 92.2(2) . .
F7 P2 F9 92.1(2) . .
F8 P2 F11 178.4(3) . .
F7 P2 F11 90.2(2) . .
F9 P2 F11 89.2(2) . .
F8 P2 F10 91.1(3) . .
F7 P2 F10 176.5(3) . .
F9 P2 F10 90.8(2) . .
F11 P2 F10 88.0(3) . .
F8 P2 F12 88.2(2) . .
F7 P2 F12 88.5(2) . .
F9 P2 F12 179.3(2) . .
F11 P2 F12 90.4(2) . .
F10 P2 F12 88.6(2) . .
F14A P3A F13A 92.6(4) . .
F14A P3A F15A 86.7(4) . .
F13A P3A F15A 91.2(5) . .
F14A P3A F18A 93.6(4) . .
F13A P3A F18A 91.6(5) . .
F15A P3A F18A 177.2(4) . .
F14A P3A F17A 89.4(4) . .
F13A P3A F17A 178.0(5) . .
F15A P3A F17A 89.2(4) . .
F18A P3A F17A 88.0(4) . .
F14A P3A F16A 175.0(5) . .
F13A P3A F16A 90.5(4) . .
F15A P3A F16A 89.3(4) . .
F18A P3A F16A 90.2(4) . .
F17A P3A F16A 87.5(4) . .
F17B P3B F13B 87.8(6) . .
F17B P3B F15B 94.0(5) . .
F13B P3B F15B 178.1(6) . .
F17B P3B F16B 79.1(5) . .
F13B P3B F16B 88.6(5) . .
F15B P3B F16B 91.0(5) . .
F17B P3B F14B 168.3(6) . .
F13B P3B F14B 89.1(6) . .
F15B P3B F14B 89.0(5) . .
F16B P3B F14B 89.6(5) . .
F17B P3B F18B 101.7(5) . .
F13B P3B F18B 90.9(5) . .
F15B P3B F18B 89.6(5) . .
F16B P3B F18B 179.0(6) . .
F14B P3B F18B 89.6(5) . .

loop_
_geom_bond_atom_site_label_1
_geom_bond_atom_site_label_2
_geom_bond_distance
_geom_bond_site_symmetry_2
C1 N3 1.356(6) .
C1 C2 1.382(7) .
C1 H1 0.9500 .
C2 C3 1.393(7) .
C2 H2 0.9500 .
C3 C4 1.397(7) .
C3 C6 1.484(6) .
C4 C5 1.382(7) .
C4 H4 0.9500 .
C5 N3 1.343(6) .
C5 H5 0.9500 .
C6 C7 1.391(7) .
C6 C11 1.398(7) .
C7 C8 1.385(7) .
C7 H7 0.9500 .
C8 C9 1.387(7) .
C8 H8 0.9500 .
C9 C10 1.389(7) .
C9 C14 1.480(7) .
C10 C11 1.378(7) .
C10 H10 0.9500 .
C11 H11 0.9500 .
C12 N2 1.347(6) .
C12 C13 1.370(7) .
C12 H12 0.9500 .
C13 C14 1.412(7) .
C13 H13 0.9500 .
C14 C15 1.397(7) .
C15 C16 1.368(7) .
C15 H15 0.9500 .
C16 N2 1.347(6) .
C16 H16 0.9500 .
C17 C18 1.377(7) .
C17 C22 1.377(7) .
C17 N2 1.455(6) .
C18 C19 1.388(7) .
C18 H18 0.9500 .
C19 C20 1.394(8) .
C19 H19 0.9500 .
C20 C21 1.392(7) .
C20 C23 1.513(7) .
C21 C22 1.389(7) .
C21 H21 0.9500 .
C22 H22 0.9500 .
C23 C26 1.517(7) .
C23 H23A 0.9900 .
C23 H23B 0.9900 .
C24 N1 1.336(6) .
C24 C25 1.385(7) .
C24 H24 0.9500 .
C25 C26 1.369(7) .
C25 H25 0.9500 .
C26 C27 1.382(8) .
C27 C28 1.376(8) .
C27 H27 0.9500 .
C28 N1 1.338(7) .
C28 H28 0.9500 .
C29 C30 1.475(8) .
C29 N4 1.506(6) .
C29 H29A 0.9900 .
C29 H29B 0.9900 .
C30 N5 1.499(6) .
C30 H30A 0.9900 .
C30 H30B 0.9900 .
C31 C32 1.453(8) .
C31 H31A 0.9800 .
C31 H31B 0.9800 .
C31 H31C 0.9800 .
C32 N6 1.137(7) .
C33 C34 1.449(10) .
C33 H33A 0.9800 .
C33 H33B 0.9800 .
C33 H33C 0.9800 .
C34 N7 1.114(8) .
N1 Pt1 2.035(4) 2_676
N3 Pt1 2.013(4) .
N4 Pt1 2.036(4) .
N4 H4A 0.9100 .
N4 H4B 0.9100 .
N5 Pt1 2.039(4) .
N5 H5A 0.9100 .
N5 H5B 0.9100 .
F1 P1 1.596(3) .
F2 P1 1.601(3) .
F3 P1 1.592(3) .
F4 P1 1.591(3) .
F5 P1 1.612(3) .
F6 P1 1.617(3) .
F7 P2 1.581(4) .
F8 P2 1.579(4) .
F9 P2 1.584(4) .
F10 P2 1.598(4) .
F11 P2 1.587(4) .
F12 P2 1.610(4) .
F13A P3A 1.569(9) .
F14A P3A 1.513(7) .
F15A P3A 1.571(7) .
F16A P3A 1.620(7) .
F17A P3A 1.614(7) .
F18A P3A 1.595(7) .
F13B P3B 1.575(9) .
F14B P3B 1.603(9) .
F15B P3B 1.584(9) .
F16B P3B 1.589(9) .
F17B P3B 1.432(9) .
F18B P3B 1.743(10) .
Pt1 N1 2.035(4) 2_676

loop_
_geom_torsion_atom_site_label_1
_geom_torsion_atom_site_label_2
_geom_torsion_atom_site_label_3
_geom_torsion_atom_site_label_4
_geom_torsion
_geom_torsion_site_symmetry_4
N3 C1 C2 C3 0.5(8) .
C1 C2 C3 C4 -1.9(7) .
C1 C2 C3 C6 174.7(5) .
C2 C3 C4 C5 2.0(7) .
C6 C3 C4 C5 -174.7(5) .
C3 C4 C5 N3 -0.6(8) .
C2 C3 C6 C7 -27.1(7) .
C4 C3 C6 C7 149.4(5) .
C2 C3 C6 C11 155.9(5) .
C4 C3 C6 C11 -27.6(7) .
C11 C6 C7 C8 3.0(7) .
C3 C6 C7 C8 -174.1(5) .
C6 C7 C8 C9 0.6(8) .
C7 C8 C9 C10 -3.0(8) .
C7 C8 C9 C14 174.1(5) .
C8 C9 C10 C11 1.8(7) .
C14 C9 C10 C11 -175.3(5) .
C9 C10 C11 C6 1.8(8) .
C7 C6 C11 C10 -4.2(7) .
C3 C6 C11 C10 172.9(4) .
N2 C12 C13 C14 -0.3(8) .
C12 C13 C14 C15 0.2(8) .
C12 C13 C14 C9 -179.3(5) .
C8 C9 C14 C15 -150.5(5) .
C10 C9 C14 C15 26.5(7) .
C8 C9 C14 C13 28.9(7) .
C10 C9 C14 C13 -154.0(5) .
C13 C14 C15 C16 -0.1(8) .
C9 C14 C15 C16 179.4(5) .
C14 C15 C16 N2 0.2(9) .
C22 C17 C18 C19 1.2(8) .
N2 C17 C18 C19 -178.1(5) .
C17 C18 C19 C20 0.0(8) .
C18 C19 C20 C21 -1.0(8) .
C18 C19 C20 C23 177.7(5) .
C19 C20 C21 C22 0.9(7) .
C23 C20 C21 C22 -177.7(5) .
C18 C17 C22 C21 -1.3(8) .
N2 C17 C22 C21 178.0(4) .
C20 C21 C22 C17 0.2(7) .
C21 C20 C23 C26 106.6(6) .
C19 C20 C23 C26 -72.0(7) .
N1 C24 C25 C26 -1.1(7) .
C24 C25 C26 C27 1.4(7) .
C24 C25 C26 C23 -177.8(4) .
C20 C23 C26 C25 112.8(5) .
C20 C23 C26 C27 -66.4(7) .
C25 C26 C27 C28 -0.8(8) .
C23 C26 C27 C28 178.4(5) .
C26 C27 C28 N1 -0.1(9) .
N4 C29 C30 N5 -50.8(6) .
C25 C24 N1 C28 0.2(7) .
C25 C24 N1 Pt1 179.0(3) 2_676
C27 C28 N1 C24 0.4(8) .
C27 C28 N1 Pt1 -178.5(4) 2_676
C15 C16 N2 C12 -0.3(8) .
C15 C16 N2 C17 -180.0(5) .
C13 C12 N2 C16 0.3(8) .
C13 C12 N2 C17 -180.0(5) .
C18 C17 N2 C16 137.1(5) .
C22 C17 N2 C16 -42.2(7) .
C18 C17 N2 C12 -42.6(7) .
C22 C17 N2 C12 138.1(5) .
C4 C5 N3 C1 -0.9(8) .
C4 C5 N3 Pt1 178.4(4) .
C2 C1 N3 C5 0.9(7) .
C2 C1 N3 Pt1 -178.3(4) .
C30 C29 N4 Pt1 45.1(5) .
C29 C30 N5 Pt1 32.1(5) .
